data_7015247
loop_
_publ_author_name
'Silversides, Jon D.'
'Smith, Rachel'
'Archibald, Stephen J.'

_publ_section_title
;
 Challenges in chelating positron emitting copper isotopes: tailored
 synthesis of unsymmetric chelators to form ultra stable complexes.
;
_journal_issue 23
_journal_name_full 'Dalton transactions (Cambridge, England : 2003)'
_journal_page_first 6289
_journal_page_last 6297
_journal_paper_doi 10.1039/c0dt01395a
_journal_volume 40
_journal_year 2011
_chemical_formula_sum 'C20 H36 I2 N4 O2'
_chemical_formula_weight 618.33
_chemical_name_systematic
;
?
;
_space_group_IT_number 29
_symmetry_cell_setting orthorhombic
_symmetry_space_group_name_Hall 'P 2c -2ac'
_symmetry_space_group_name_H-M 'P c a 21'
_atom_sites_solution_hydrogens geom
_atom_sites_solution_primary direct
_atom_sites_solution_secondary difmap
_audit_creation_method SHELXL-97
_cell_angle_alpha 90.00
_cell_angle_beta 90.00
_cell_angle_gamma 90.00
_cell_formula_units_Z 4
_cell_length_a 16.4087(6)
_cell_length_b 10.9231(7)
_cell_length_c 13.3642(8)
_cell_measurement_reflns_used 36612
_cell_measurement_temperature 150(2)
_cell_measurement_theta_max 34.66
_cell_measurement_theta_min 2.71
_cell_volume 2395.3(2)
_computing_cell_refinement X-AREA
_computing_data_collection 'X-AREA (Stoe & Cie, 2002)'
_computing_data_reduction 'X-RED (Stoe & Cie, 2002)'
_computing_molecular_graphics 'ORTEP III (Farrugia, 1997)'
_computing_publication_material 'WinGX (Farrugia, 1999)'
_computing_structure_refinement 'SHELXL-97 (Sheldrick, 1997)'
_computing_structure_solution 'SHELXS-97 (Sheldrick, 1997)'
_diffrn_ambient_temperature 150(2)
_diffrn_measured_fraction_theta_full 0.986
_diffrn_measured_fraction_theta_max 0.986
_diffrn_measurement_device_type 'Stoe IPDS-II image plate'
_diffrn_measurement_method '\w scans, 165 frames at 1\% intervals, exposure time 1 minute'
_diffrn_radiation_monochromator graphite
_diffrn_radiation_source 'fine-focus sealed tube'
_diffrn_radiation_type MoK\a
_diffrn_radiation_wavelength 0.71073
_diffrn_reflns_av_R_equivalents 0.0644
_diffrn_reflns_av_sigmaI/netI 0.0472
_diffrn_reflns_limit_h_max 24
_diffrn_reflns_limit_h_min -26
_diffrn_reflns_limit_k_max 17
_diffrn_reflns_limit_k_min -17
_diffrn_reflns_limit_l_max 21
_diffrn_reflns_limit_l_min -20
_diffrn_reflns_number 28802
_diffrn_reflns_theta_full 34.83
_diffrn_reflns_theta_max 34.83
_diffrn_reflns_theta_min 2.71
_exptl_absorpt_coefficient_mu 2.648
_exptl_absorpt_correction_T_max 0.2506
_exptl_absorpt_correction_T_min 0.0934
_exptl_absorpt_correction_type numerical
_exptl_absorpt_process_details 'X-RED (Stoe & Cie, 2002)'
_exptl_crystal_colour colourless
_exptl_crystal_density_diffrn 1.715
_exptl_crystal_density_method 'not measured'
_exptl_crystal_description block
_exptl_crystal_F_000 1224
_exptl_crystal_size_max 0.3
_exptl_crystal_size_mid 0.3
_exptl_crystal_size_min 0.2
_refine_diff_density_max 2.049
_refine_diff_density_min -1.681
_refine_diff_density_rms 0.214
_refine_ls_abs_structure_details 'Flack H D (1983), Acta Cryst. A39, 876-881'
_refine_ls_abs_structure_Flack 0.03(3)
_refine_ls_extinction_coef 0.0120(6)
_refine_ls_extinction_expression Fc^*^=kFc[1+0.001xFc^2^\l^3^/sin(2\q)]^-1/4^
_refine_ls_extinction_method SHELXL
_refine_ls_goodness_of_fit_ref 1.061
_refine_ls_hydrogen_treatment constr
_refine_ls_matrix_type full
_refine_ls_number_parameters 255
_refine_ls_number_reflns 10134
_refine_ls_number_restraints 1
_refine_ls_restrained_S_all 1.061
_refine_ls_R_factor_all 0.0630
_refine_ls_R_factor_gt 0.0496
_refine_ls_shift/su_max 0.000
_refine_ls_shift/su_mean 0.000
_refine_ls_structure_factor_coef Fsqd
_refine_ls_weighting_details 'calc w=1/[\s^2^(Fo^2^)+(0.0867P)^2^+0.0000P] where P=(Fo^2^+2Fc^2^)/3'
_refine_ls_weighting_scheme calc
_refine_ls_wR_factor_gt 0.1273
_refine_ls_wR_factor_ref 0.1373
_reflns_number_gt 7973
_reflns_number_total 10134
_reflns_threshold_expression >2sigma(I)
_cod_data_source_file c0dt01395a.txt
_cod_data_source_block sja41_06
_cod_original_sg_symbol_H-M Pca21
_cod_database_code 7015247

loop_
_symmetry_equiv_pos_as_xyz
'x, y, z'
'-x, -y, z+1/2'
'-x+1/2, y, z+1/2'
'x+1/2, -y, z'

loop_
_atom_site_label
_atom_site_type_symbol
_atom_site_fract_x
_atom_site_fract_y
_atom_site_fract_z
_atom_site_U_iso_or_equiv
_atom_site_adp_type
_atom_site_occupancy
_atom_site_symmetry_multiplicity
_atom_site_calc_flag
_atom_site_refinement_flags
_atom_site_disorder_assembly
_atom_site_disorder_group
N1 N 0.4511(2) 0.1168(3) 0.2315(3) 0.0261(6) Uani 1 1 d . . .
N2 N 0.6136(2) 0.2089(4) 0.1858(3) 0.0276(6) Uani 1 1 d . . .
N3 N 0.5732(3) 0.4151(4) 0.2286(3) 0.0310(8) Uani 1 1 d . . .
N4 N 0.4523(3) 0.2836(4) 0.1111(3) 0.0309(7) Uani 1 1 d . . .
C1 C 0.5107(3) 0.0423(4) 0.1710(3) 0.0299(8) Uani 1 1 d . . .
H1A H 0.5023 -0.0458 0.1848 0.036 Uiso 1 1 calc R . .
H1B H 0.5009 0.0564 0.0988 0.036 Uiso 1 1 calc R . .
C2 C 0.5972(3) 0.0771(5) 0.1963(4) 0.0320(9) Uani 1 1 d . . .
H2A H 0.6088 0.0521 0.2661 0.038 Uiso 1 1 calc R . .
H2B H 0.6347 0.0312 0.1520 0.038 Uiso 1 1 calc R . .
C3 C 0.6985(3) 0.2304(6) 0.2160(5) 0.0399(11) Uani 1 1 d . . .
H3A H 0.7352 0.1784 0.1754 0.048 Uiso 1 1 calc R . .
H3B H 0.7055 0.2076 0.2872 0.048 Uiso 1 1 calc R . .
C4 C 0.7209(3) 0.3633(6) 0.2018(4) 0.0404(11) Uani 1 1 d . . .
H4A H 0.7765 0.3781 0.2278 0.048 Uiso 1 1 calc R . .
H4B H 0.7203 0.3837 0.1296 0.048 Uiso 1 1 calc R . .
C5 C 0.6611(3) 0.4426(5) 0.2564(4) 0.0393(11) Uani 1 1 d . . .
H5A H 0.6730 0.5295 0.2412 0.047 Uiso 1 1 calc R . .
H5B H 0.6682 0.4306 0.3293 0.047 Uiso 1 1 calc R . .
C6 C 0.5568(4) 0.4447(5) 0.1200(4) 0.0377(10) Uani 1 1 d . . .
H6A H 0.5661 0.5331 0.1083 0.045 Uiso 1 1 calc R . .
H6B H 0.5951 0.3983 0.0771 0.045 Uiso 1 1 calc R . .
C7 C 0.4712(4) 0.4128(5) 0.0923(5) 0.0408(11) Uani 1 1 d . . .
H7A H 0.4332 0.4646 0.1312 0.049 Uiso 1 1 calc R . .
H7B H 0.4626 0.4308 0.0204 0.049 Uiso 1 1 calc R . .
C8 C 0.3667(4) 0.2640(6) 0.0835(5) 0.0444(13) Uani 1 1 d . . .
H8A H 0.3575 0.2910 0.0137 0.053 Uiso 1 1 calc R . .
H8B H 0.3310 0.3132 0.1277 0.053 Uiso 1 1 calc R . .
C9 C 0.3458(4) 0.1306(6) 0.0935(4) 0.0392(11) Uani 1 1 d . . .
H9A H 0.3778 0.0824 0.0447 0.047 Uiso 1 1 calc R . .
H9B H 0.2872 0.1182 0.0788 0.047 Uiso 1 1 calc R . .
C10 C 0.3645(3) 0.0867(5) 0.1990(3) 0.0326(9) Uani 1 1 d . . .
H10A H 0.3564 -0.0030 0.2023 0.039 Uiso 1 1 calc R . .
H10B H 0.3257 0.1253 0.2462 0.039 Uiso 1 1 calc R . .
C11 C 0.4668(3) 0.2534(4) 0.2145(3) 0.0258(7) Uani 1 1 d . . .
H11 H 0.4294 0.3024 0.2578 0.031 Uiso 1 1 calc R . .
C12 C 0.5566(3) 0.2792(4) 0.2452(3) 0.0247(7) Uani 1 1 d . . .
H12 H 0.5642 0.2590 0.3176 0.030 Uiso 1 1 calc R . .
C13 C 0.4580(3) 0.0911(4) 0.3455(3) 0.0314(9) Uani 1 1 d . . .
H13A H 0.5163 0.0831 0.3632 0.038 Uiso 1 1 calc R . .
H13B H 0.4360 0.1623 0.3824 0.038 Uiso 1 1 calc R . .
C14 C 0.4140(3) -0.0219(4) 0.3795(3) 0.0278(7) Uani 1 1 d . . .
C15 C 0.3360(3) -0.0104(4) 0.4212(4) 0.0343(9) Uani 1 1 d . . .
H15 H 0.3123 0.0684 0.4290 0.041 Uiso 1 1 calc R . .
C16 C 0.2932(4) -0.1138(5) 0.4513(4) 0.0390(10) Uani 1 1 d . . .
H16 H 0.2407 -0.1051 0.4805 0.047 Uiso 1 1 calc R . .
C17 C 0.3255(4) -0.2262(5) 0.4396(4) 0.0346(10) Uani 1 1 d . . .
H17 H 0.2952 -0.2965 0.4587 0.042 Uiso 1 1 calc R . .
C18 C 0.4033(4) -0.2394(5) 0.3994(5) 0.0428(13) Uani 1 1 d . . .
H18 H 0.4259 -0.3188 0.3910 0.051 Uiso 1 1 calc R . .
C19 C 0.4478(3) -0.1374(5) 0.3716(4) 0.0374(10) Uani 1 1 d . . .
H19 H 0.5018 -0.1467 0.3470 0.045 Uiso 1 1 calc R . .
C20 C 0.5219(4) 0.4909(5) 0.2973(5) 0.0445(13) Uani 1 1 d . . .
H20A H 0.5266 0.4593 0.3657 0.067 Uiso 1 1 calc R . .
H20B H 0.4649 0.4871 0.2759 0.067 Uiso 1 1 calc R . .
H20C H 0.5407 0.5761 0.2955 0.067 Uiso 1 1 calc R . .
O1 O 0.1193(3) 0.2249(5) 0.1187(4) 0.0560(12) Uani 1 1 d . . .
H21A H 0.1474 0.2689 0.0684 0.084 Uiso 1 1 d R . .
H21B H 0.0661 0.2129 0.0909 0.084 Uiso 1 1 d R . .
O2 O 0.1524(5) 0.1938(8) 0.3197(5) 0.092(3) Uani 1 1 d . . .
H22A H 0.1872 0.2585 0.3425 0.138 Uiso 1 1 d R . .
H22B H 0.1440 0.2106 0.2501 0.138 Uiso 1 1 d R . .
I1 I 0.413497(17) 0.74808(3) 0.04674(3) 0.03150(7) Uani 1 1 d . . .
I2 I 0.310876(16) 0.39221(3) 0.41153(2) 0.03270(8) Uani 1 1 d . . .

loop_
_atom_site_aniso_label
_atom_site_aniso_U_11
_atom_site_aniso_U_22
_atom_site_aniso_U_33
_atom_site_aniso_U_23
_atom_site_aniso_U_13
_atom_site_aniso_U_12
N1 0.0312(17) 0.0235(15) 0.0236(14) -0.0027(12) -0.0033(12) -0.0053(13)
N2 0.0306(16) 0.0264(16) 0.0258(15) -0.0040(13) -0.0010(13) 0.0007(14)
N3 0.038(2) 0.0217(16) 0.0331(18) -0.0060(13) 0.0092(15) -0.0065(14)
N4 0.0354(19) 0.0283(16) 0.0289(17) 0.0046(14) -0.0061(14) -0.0003(15)
C1 0.037(2) 0.0240(17) 0.0290(18) -0.0015(14) -0.0006(15) 0.0004(16)
C2 0.036(2) 0.0270(19) 0.033(2) -0.0022(16) 0.0006(16) 0.0049(16)
C3 0.030(2) 0.043(3) 0.047(3) 0.001(2) -0.0014(19) -0.0030(19)
C4 0.033(2) 0.048(3) 0.039(2) -0.004(2) -0.0001(18) -0.015(2)
C5 0.040(2) 0.039(3) 0.038(2) -0.0079(19) 0.0066(19) -0.015(2)
C6 0.048(3) 0.026(2) 0.039(2) 0.0081(17) 0.0064(19) -0.0016(19)
C7 0.046(3) 0.034(2) 0.043(3) 0.014(2) -0.003(2) 0.002(2)
C8 0.039(3) 0.047(3) 0.047(3) 0.013(2) -0.013(2) 0.001(2)
C9 0.037(2) 0.046(3) 0.035(2) 0.000(2) -0.0118(18) -0.008(2)
C10 0.034(2) 0.035(2) 0.0295(19) -0.0028(16) -0.0047(15) -0.0088(17)
C11 0.0298(18) 0.0220(16) 0.0256(16) -0.0005(13) -0.0016(13) -0.0001(14)
C12 0.0308(19) 0.0212(15) 0.0220(15) -0.0027(12) 0.0011(13) -0.0041(14)
C13 0.040(2) 0.032(2) 0.0224(16) 0.0014(14) -0.0046(15) -0.0120(18)
C14 0.0323(19) 0.0244(18) 0.0266(16) 0.0020(14) 0.0008(14) -0.0044(15)
C15 0.041(2) 0.0299(19) 0.032(2) -0.0009(18) 0.0089(19) 0.0011(16)
C16 0.038(2) 0.042(3) 0.038(2) 0.007(2) 0.0025(19) -0.009(2)
C17 0.046(3) 0.0266(19) 0.0308(19) 0.0053(15) 0.0004(17) -0.0103(18)
C18 0.062(4) 0.027(2) 0.040(3) 0.0071(19) 0.013(2) 0.011(2)
C19 0.038(2) 0.035(2) 0.039(2) 0.0105(19) 0.0071(18) 0.0104(19)
C20 0.051(3) 0.027(2) 0.056(3) -0.016(2) 0.019(3) -0.008(2)
O1 0.053(3) 0.064(3) 0.051(3) 0.023(2) -0.009(2) -0.008(2)
O2 0.096(5) 0.128(6) 0.053(3) -0.006(4) -0.001(3) -0.077(5)
I1 0.03295(13) 0.02945(12) 0.03210(12) 0.00137(10) 0.00104(11) 0.00102(10)
I2 0.03010(12) 0.03360(13) 0.03441(12) 0.00005(14) -0.00021(13) 0.00015(10)

loop_
_atom_type_symbol
_atom_type_description
_atom_type_scat_dispersion_real
_atom_type_scat_dispersion_imag
_atom_type_scat_source
C C 0.0033 0.0016 'International Tables Vol C Tables 4.2.6.8 and 6.1.1.4'
H H 0.0000 0.0000 'International Tables Vol C Tables 4.2.6.8 and 6.1.1.4'
I I -0.4742 1.8119 'International Tables Vol C Tables 4.2.6.8 and 6.1.1.4'
N N 0.0061 0.0033 'International Tables Vol C Tables 4.2.6.8 and 6.1.1.4'
O O 0.0106 0.0060 'International Tables Vol C Tables 4.2.6.8 and 6.1.1.4'

loop_
_geom_angle_atom_site_label_1
_geom_angle_atom_site_label_2
_geom_angle_atom_site_label_3
_geom_angle
_geom_angle_site_symmetry_1
_geom_angle_site_symmetry_3
_geom_angle_publ_flag
C1 N1 C10 109.7(3) . . ?
C1 N1 C11 109.6(3) . . ?
C10 N1 C11 109.0(4) . . ?
C1 N1 C13 112.4(4) . . ?
C10 N1 C13 108.0(4) . . ?
C11 N1 C13 108.1(3) . . ?
C12 N2 C3 112.1(4) . . ?
C12 N2 C2 110.4(4) . . ?
C3 N2 C2 107.7(4) . . ?
C20 N3 C6 111.8(5) . . ?
C20 N3 C5 105.9(4) . . ?
C6 N3 C5 111.2(4) . . ?
C20 N3 C12 110.4(4) . . ?
C6 N3 C12 108.5(3) . . ?
C5 N3 C12 109.0(4) . . ?
C11 N4 C7 110.5(4) . . ?
C11 N4 C8 111.4(4) . . ?
C7 N4 C8 107.4(4) . . ?
C2 C1 N1 110.8(4) . . ?
N2 C2 C1 113.4(4) . . ?
N2 C3 C4 110.5(5) . . ?
C5 C4 C3 109.6(5) . . ?
C4 C5 N3 112.8(4) . . ?
C7 C6 N3 110.8(4) . . ?
N4 C7 C6 112.4(4) . . ?
N4 C8 C9 109.7(4) . . ?
C8 C9 C10 110.0(4) . . ?
C9 C10 N1 112.6(4) . . ?
N4 C11 N1 109.8(3) . . ?
N4 C11 C12 111.6(4) . . ?
N1 C11 C12 107.3(3) . . ?
N2 C12 N3 108.8(3) . . ?
N2 C12 C11 111.8(3) . . ?
N3 C12 C11 107.9(4) . . ?
C14 C13 N1 114.2(3) . . ?
C19 C14 C15 118.7(4) . . ?
C19 C14 C13 122.3(4) . . ?
C15 C14 C13 119.1(4) . . ?
C16 C15 C14 120.3(5) . . ?
C17 C16 C15 120.5(5) . . ?
C16 C17 C18 120.1(5) . . ?
C19 C18 C17 120.3(5) . . ?
C14 C19 C18 120.1(5) . . ?

loop_
_geom_bond_atom_site_label_1
_geom_bond_atom_site_label_2
_geom_bond_distance
_geom_bond_site_symmetry_2
_geom_bond_publ_flag
N1 C1 1.508(6) . ?
N1 C10 1.522(6) . ?
N1 C11 1.532(5) . ?
N1 C13 1.553(6) . ?
N2 C12 1.447(6) . ?
N2 C3 1.469(7) . ?
N2 C2 1.472(6) . ?
N3 C20 1.496(6) . ?
N3 C6 1.511(7) . ?
N3 C5 1.520(7) . ?
N3 C12 1.525(6) . ?
N4 C11 1.440(6) . ?
N4 C7 1.467(7) . ?
N4 C8 1.469(8) . ?
C1 C2 1.507(7) . ?
C3 C4 1.509(9) . ?
C4 C5 1.498(8) . ?
C6 C7 1.495(8) . ?
C8 C9 1.503(8) . ?
C9 C10 1.520(7) . ?
C11 C12 1.555(6) . ?
C13 C14 1.501(6) . ?
C14 C19 1.382(7) . ?
C14 C15 1.401(6) . ?
C15 C16 1.390(7) . ?
C16 C17 1.346(8) . ?
C17 C18 1.393(9) . ?
C18 C19 1.383(8) . ?

loop_
_geom_torsion_atom_site_label_1
_geom_torsion_atom_site_label_2
_geom_torsion_atom_site_label_3
_geom_torsion_atom_site_label_4
_geom_torsion
_geom_torsion_site_symmetry_1
_geom_torsion_site_symmetry_2
_geom_torsion_site_symmetry_3
_geom_torsion_site_symmetry_4
_geom_torsion_publ_flag
C10 N1 C1 C2 175.8(4) . . . . ?
C11 N1 C1 C2 56.2(5) . . . . ?
C13 N1 C1 C2 -64.0(5) . . . . ?
C12 N2 C2 C1 55.3(5) . . . . ?
C3 N2 C2 C1 178.0(4) . . . . ?
N1 C1 C2 N2 -54.5(5) . . . . ?
C12 N2 C3 C4 -61.4(6) . . . . ?
C2 N2 C3 C4 177.0(4) . . . . ?
N2 C3 C4 C5 54.6(6) . . . . ?
C3 C4 C5 N3 -53.2(6) . . . . ?
C20 N3 C5 C4 173.7(5) . . . . ?
C6 N3 C5 C4 -64.7(6) . . . . ?
C12 N3 C5 C4 54.9(6) . . . . ?
C20 N3 C6 C7 -64.1(5) . . . . ?
C5 N3 C6 C7 177.8(4) . . . . ?
C12 N3 C6 C7 57.9(5) . . . . ?
C11 N4 C7 C6 56.9(6) . . . . ?
C8 N4 C7 C6 178.6(5) . . . . ?
N3 C6 C7 N4 -57.2(6) . . . . ?
C11 N4 C8 C9 -63.4(6) . . . . ?
C7 N4 C8 C9 175.5(5) . . . . ?
N4 C8 C9 C10 56.0(7) . . . . ?
C8 C9 C10 N1 -52.5(6) . . . . ?
C1 N1 C10 C9 -68.0(5) . . . . ?
C11 N1 C10 C9 52.1(5) . . . . ?
C13 N1 C10 C9 169.2(4) . . . . ?
C7 N4 C11 N1 -177.1(4) . . . . ?
C8 N4 C11 N1 63.7(5) . . . . ?
C7 N4 C11 C12 -58.3(5) . . . . ?
C8 N4 C11 C12 -177.6(4) . . . . ?
C1 N1 C11 N4 63.3(5) . . . . ?
C10 N1 C11 N4 -56.7(5) . . . . ?
C13 N1 C11 N4 -173.8(4) . . . . ?
C1 N1 C11 C12 -58.1(4) . . . . ?
C10 N1 C11 C12 -178.1(3) . . . . ?
C13 N1 C11 C12 64.8(4) . . . . ?
C3 N2 C12 N3 62.4(5) . . . . ?
C2 N2 C12 N3 -177.5(4) . . . . ?
C3 N2 C12 C11 -178.6(4) . . . . ?
C2 N2 C12 C11 -58.5(5) . . . . ?
C20 N3 C12 N2 -173.6(4) . . . . ?
C6 N3 C12 N2 63.5(5) . . . . ?
C5 N3 C12 N2 -57.7(5) . . . . ?
C20 N3 C12 C11 65.0(5) . . . . ?
C6 N3 C12 C11 -57.9(4) . . . . ?
C5 N3 C12 C11 -179.1(4) . . . . ?
N4 C11 C12 N2 -59.8(5) . . . . ?
N1 C11 C12 N2 60.5(4) . . . . ?
N4 C11 C12 N3 59.7(4) . . . . ?
N1 C11 C12 N3 180.0(3) . . . . ?
C1 N1 C13 C14 -81.4(5) . . . . ?
C10 N1 C13 C14 39.7(5) . . . . ?
C11 N1 C13 C14 157.4(4) . . . . ?
N1 C13 C14 C19 82.6(6) . . . . ?
N1 C13 C14 C15 -97.8(5) . . . . ?
C19 C14 C15 C16 -1.8(8) . . . . ?
C13 C14 C15 C16 178.6(5) . . . . ?
C14 C15 C16 C17 -0.9(9) . . . . ?
C15 C16 C17 C18 1.7(9) . . . . ?
C16 C17 C18 C19 0.1(10) . . . . ?
C15 C14 C19 C18 3.6(8) . . . . ?
C13 C14 C19 C18 -176.8(5) . . . . ?
C17 C18 C19 C14 -2.8(9) . . . . ?
